data_4074837
loop_
_publ_author_name
'Bernechea, Mar\'ia'
'Lugan, No\"el'
'Gil, Bel\'en'
'Lalinde, Elena'
'Lavigne, Guy'

_publ_section_title
;
 Six-Coordinate Alkynyldiphenylphosphine Ruthenium(II) Complexes:&#x00A0;
 Synthesis, Structure, and Catalytic Activity as ROMP Initiators
;
_journal_issue 3
_journal_name_full Organometallics
_journal_page_first 684
_journal_paper_doi 10.1021/om050935u
_journal_volume 25
_journal_year 2006
_chemical_formula_moiety 'C71 H57 Cl2 P3 Ru, C4 H10 O'
_chemical_formula_sum 'C75 H67 Cl2 O P3 Ru'
_chemical_formula_weight 1249.17
_chemical_name_common MBN363
_chemical_name_systematic
;
 ?
;
_space_group_IT_number 14
_symmetry_cell_setting monoclinic
_symmetry_space_group_name_Hall '-P 2yn'
_symmetry_space_group_name_H-M 'P 1 21/n 1'
_atom_sites_solution_hydrogens geom
_atom_sites_solution_primary direct
_atom_sites_solution_secondary difmap
_cell_angle_alpha 90
_cell_angle_beta 91.751(1)
_cell_angle_gamma 90
_cell_formula_units_Z 4
_cell_length_a 11.7880(1)
_cell_length_b 23.1970(3)
_cell_length_c 23.2680(3)
_cell_measurement_reflns_used 64292
_cell_measurement_temperature 173.0(10)
_cell_volume 6359.58(13)
_computing_cell_refinement 'HKL Scalepack (Otwinowski & Minor 1997)'
_computing_data_collection 'Collect (Nonius BV, 1997-2000)'
_computing_data_reduction 'HKL Denzo and Scalepack (Otwinowski & Minor 1997)'
_computing_structure_refinement 'SHELXL-97 (Sheldrick, 1997)'
_diffrn_ambient_temperature 173.0(10)
_diffrn_measured_fraction_theta_full 0.996
_diffrn_measured_fraction_theta_max 0.996
_diffrn_measurement_device '95mm CCD camera on \k-goniostat'
_diffrn_measurement_device_type KappaCCD
_diffrn_measurement_method CCD
_diffrn_orient_matrix_type 'by Nonius Collect from scalepack cell'
_diffrn_orient_matrix_UB_11 0.0020678
_diffrn_orient_matrix_UB_12 0.0430504
_diffrn_orient_matrix_UB_13 0.0020008
_diffrn_orient_matrix_UB_21 -0.0838999
_diffrn_orient_matrix_UB_22 0.0007431
_diffrn_orient_matrix_UB_23 0.0051461
_diffrn_orient_matrix_UB_31 0.0126436
_diffrn_orient_matrix_UB_32 -0.0021097
_diffrn_orient_matrix_UB_33 0.0426406
_diffrn_radiation_monochromator graphite
_diffrn_radiation_type MoK\a
_diffrn_radiation_wavelength 0.71073
_diffrn_reflns_av_R_equivalents 0.0818
_diffrn_reflns_av_unetI/netI 0.069
_diffrn_reflns_limit_h_max 15
_diffrn_reflns_limit_h_min -15
_diffrn_reflns_limit_k_max 30
_diffrn_reflns_limit_k_min -30
_diffrn_reflns_limit_l_max 30
_diffrn_reflns_limit_l_min -30
_diffrn_reflns_number 90941
_diffrn_reflns_theta_full 27.89
_diffrn_reflns_theta_max 27.89
_diffrn_reflns_theta_min 3.10
_exptl_absorpt_coefficient_mu 0.451
_exptl_absorpt_correction_T_max 0.96
_exptl_absorpt_correction_T_min 0.846
_exptl_absorpt_correction_type multi-scan
_exptl_absorpt_process_details
;
        multi-scan from symmetry-related measurements
 Sortav (Blessing 1995)
;
_exptl_crystal_colour orange
_exptl_crystal_density_diffrn 1.305
_exptl_crystal_density_method 'not measured'
_exptl_crystal_description block
_exptl_crystal_F_000 2592
_exptl_crystal_size_max 0.3
_exptl_crystal_size_mid 0.2
_exptl_crystal_size_min 0.1
_refine_diff_density_max 0.426
_refine_diff_density_min -0.477
_refine_diff_density_rms 0.067
_refine_ls_extinction_method none
_refine_ls_goodness_of_fit_ref 0.986
_refine_ls_hydrogen_treatment constr
_refine_ls_matrix_type full
_refine_ls_number_parameters 744
_refine_ls_number_reflns 15128
_refine_ls_number_restraints 0
_refine_ls_restrained_S_all 0.986
_refine_ls_R_factor_all 0.0956
_refine_ls_R_factor_gt 0.0522
_refine_ls_shift/su_max 0.000
_refine_ls_shift/su_mean 0.000
_refine_ls_structure_factor_coef Fsqd
_refine_ls_weighting_details 'calc w=1/[\s^2^(Fo^2^)+(0.0501P)^2^+4.6540P] where P=(Fo^2^+2Fc^2^)/3'
_refine_ls_weighting_scheme calc
_refine_ls_wR_factor_gt 0.1034
_refine_ls_wR_factor_ref 0.1188
_reflns_number_gt 10271
_reflns_number_total 15128
_reflns_threshold_expression >2sigma(I)
_cod_data_source_file om050935usi20051129_063723.cif
_cod_data_source_block complex13.Et2O
_cod_depositor_comments
;
The following automatic conversions were performed:

'_symmetry_cell_setting' value 'Monoclinic' changed to 'monoclinic'
according to /home/saulius/struct/CIF-dictionaries/cif_core.dic
dictionary named 'cif_core.dic' version 2.4.1 from 2010-06-29.

Automatic conversion script
Id: cif_fix_values 1715 2011-07-08 13:25:40Z adriana 
;
_cod_original_sg_symbol_H-M 'P 21/n'
_cod_database_code 4074837

loop_
_symmetry_equiv_pos_as_xyz
'x, y, z'
'-x+1/2, y+1/2, -z+1/2'
'-x, -y, -z'
'x-1/2, -y-1/2, z-1/2'

loop_
_atom_site_label
_atom_site_type_symbol
_atom_site_fract_x
_atom_site_fract_y
_atom_site_fract_z
_atom_site_U_iso_or_equiv
_atom_site_adp_type
_atom_site_occupancy
_atom_site_symmetry_multiplicity
_atom_site_calc_flag
_atom_site_refinement_flags
Ru1 Ru 0.268107(19) 0.179289(10) -0.219269(9) 0.02712(7) Uani 1 1 d .
Cl1 Cl 0.08032(6) 0.21400(4) -0.19813(3) 0.04188(19) Uani 1 1 d .
Cl2 Cl 0.32128(7) 0.28296(3) -0.22165(3) 0.04283(19) Uani 1 1 d .
P1 P 0.29758(7) 0.17039(3) -0.11751(3) 0.03119(17) Uani 1 1 d .
P2 P 0.45873(6) 0.16345(3) -0.24383(3) 0.02933(17) Uani 1 1 d .
P3 P 0.20594(6) 0.16871(3) -0.31731(3) 0.03361(18) Uani 1 1 d .
C1 C 0.2430(2) 0.10208(13) -0.21575(12) 0.0328(7) Uani 1 1 d .
C2 C 0.2346(3) 0.04591(14) -0.21365(14) 0.0450(8) Uani 1 1 d .
H2 H 0.3018 0.0255 -0.2176 0.054 Uiso 1 1 calc R
C3 C 0.1331(3) 0.01127(15) -0.20590(15) 0.0505(9) Uani 1 1 d .
C4 C 0.1425(4) -0.04845(17) -0.20368(19) 0.0780(13) Uani 1 1 d .
H4 H 0.2131 -0.0658 -0.2072 0.094 Uiso 1 1 calc R
C5 C 0.0471(7) -0.0824(2) -0.1962(3) 0.113(2) Uani 1 1 d .
H5 H 0.0544 -0.1222 -0.1941 0.136 Uiso 1 1 calc R
C6 C -0.0564(6) -0.0578(3) -0.1920(2) 0.108(2) Uani 1 1 d .
H6 H -0.1200 -0.0809 -0.1873 0.129 Uiso 1 1 calc R
C7 C -0.0679(4) 0.0016(3) -0.1946(2) 0.0880(15) Uani 1 1 d .
H7 H -0.1392 0.0185 -0.1919 0.106 Uiso 1 1 calc R
C8 C 0.0271(3) 0.03577(18) -0.20133(16) 0.0607(10) Uani 1 1 d .
H8 H 0.0194 0.0756 -0.2028 0.073 Uiso 1 1 calc R
C9 C 0.4036(3) 0.11977(14) -0.09936(13) 0.0386(7) Uani 1 1 d .
C10 C 0.4676(3) 0.08054(14) -0.09187(13) 0.0410(8) Uani 1 1 d .
C11 C 0.5403(3) 0.03138(14) -0.08330(13) 0.0423(8) Uani 1 1 d .
C12 C 0.4924(3) -0.02148(15) -0.06893(15) 0.0538(9) Uani 1 1 d .
H12 H 0.4150 -0.0241 -0.0627 0.065 Uiso 1 1 calc R
C13 C 0.5602(3) -0.07018(16) -0.06393(15) 0.0556(9) Uani 1 1 d .
H13 H 0.5275 -0.1053 -0.0547 0.067 Uiso 1 1 calc R
C14 C 0.6750(3) -0.06729(16) -0.07237(14) 0.0525(9) Uani 1 1 d .
C15 C 0.7224(3) -0.01438(17) -0.08395(17) 0.0612(10) Uani 1 1 d .
H15 H 0.8005 -0.0114 -0.0877 0.073 Uiso 1 1 calc R
C16 C 0.6551(3) 0.03468(16) -0.09012(16) 0.0573(10) Uani 1 1 d .
H16 H 0.6882 0.0699 -0.0989 0.069 Uiso 1 1 calc R
C17 C 0.7484(4) -0.12095(17) -0.07075(17) 0.0734(13) Uani 1 1 d .
H17A H 0.7284 -0.1445 -0.0387 0.110 Uiso 1 1 calc R
H17B H 0.8268 -0.1101 -0.0668 0.110 Uiso 1 1 calc R
H17C H 0.7364 -0.1423 -0.1058 0.110 Uiso 1 1 calc R
C18 C 0.3315(3) 0.23094(13) -0.07015(12) 0.0349(7) Uani 1 1 d .
C19 C 0.2729(3) 0.28279(13) -0.07762(14) 0.0420(8) Uani 1 1 d .
H19 H 0.2225 0.2876 -0.1088 0.050 Uiso 1 1 calc R
C20 C 0.2899(3) 0.32702(15) -0.03839(15) 0.0546(9) Uani 1 1 d .
H20 H 0.2497 0.3613 -0.0429 0.065 Uiso 1 1 calc R
C21 C 0.3658(4) 0.32065(17) 0.00724(16) 0.0592(10) Uani 1 1 d .
H21 H 0.3759 0.3504 0.0338 0.071 Uiso 1 1 calc R
C22 C 0.4267(3) 0.27071(18) 0.01372(15) 0.0600(10) Uani 1 1 d .
H22 H 0.4793 0.2670 0.0441 0.072 Uiso 1 1 calc R
C23 C 0.4105(3) 0.22587(15) -0.02460(13) 0.0468(8) Uani 1 1 d .
H23 H 0.4523 0.1921 -0.0200 0.056 Uiso 1 1 calc R
C24 C 0.1753(3) 0.13803(14) -0.08232(12) 0.0382(7) Uani 1 1 d .
C25 C 0.1648(3) 0.07900(15) -0.07671(15) 0.0554(9) Uani 1 1 d .
H25 H 0.2220 0.0550 -0.0896 0.067 Uiso 1 1 calc R
C26 C 0.0701(4) 0.05505(19) -0.05205(18) 0.0742(13) Uani 1 1 d .
H26 H 0.0635 0.0152 -0.0490 0.089 Uiso 1 1 calc R
C27 C -0.0138(4) 0.0899(2) -0.03224(19) 0.0764(13) Uani 1 1 d .
H27 H -0.0773 0.0739 -0.0157 0.092 Uiso 1 1 calc R
C28 C -0.0038(3) 0.1488(2) -0.03692(17) 0.0651(11) Uani 1 1 d .
H28 H -0.0600 0.1726 -0.0228 0.078 Uiso 1 1 calc R
C29 C 0.0889(3) 0.17269(16) -0.06236(14) 0.0490(9) Uani 1 1 d .
H29 H 0.0938 0.2125 -0.0662 0.059 Uiso 1 1 calc R
C30 C 0.4947(3) 0.08990(13) -0.24872(13) 0.0358(7) Uani 1 1 d .
C31 C 0.5263(3) 0.04113(14) -0.24933(13) 0.0377(7) Uani 1 1 d .
C32 C 0.5677(3) -0.01717(13) -0.24969(13) 0.0376(7) Uani 1 1 d .
C33 C 0.6562(3) -0.03242(15) -0.28395(18) 0.0579(10) Uani 1 1 d .
H33 H 0.6888 -0.0051 -0.3076 0.069 Uiso 1 1 calc R
C34 C 0.6967(3) -0.08868(17) -0.28315(19) 0.0668(11) Uani 1 1 d .
H34 H 0.7560 -0.0984 -0.3068 0.080 Uiso 1 1 calc R
C35 C 0.6522(3) -0.13020(14) -0.24879(16) 0.0508(9) Uani 1 1 d .
C36 C 0.5644(4) -0.11460(15) -0.21567(17) 0.0631(11) Uani 1 1 d .
H36 H 0.5322 -0.1422 -0.1922 0.076 Uiso 1 1 calc R
C37 C 0.5214(3) -0.05944(15) -0.21557(16) 0.0570(10) Uani 1 1 d .
H37 H 0.4609 -0.0505 -0.1924 0.068 Uiso 1 1 calc R
C38 C 0.6993(4) -0.19056(16) -0.2465(2) 0.0796(14) Uani 1 1 d .
H38A H 0.6436 -0.2170 -0.2619 0.119 Uiso 1 1 calc R
H38B H 0.7179 -0.2006 -0.2073 0.119 Uiso 1 1 calc R
H38C H 0.7664 -0.1925 -0.2688 0.119 Uiso 1 1 calc R
C39 C 0.5767(2) 0.18825(12) -0.19631(12) 0.0331(7) Uani 1 1 d .
C40 C 0.6831(3) 0.16298(14) -0.20249(14) 0.0433(8) Uani 1 1 d .
H40 H 0.6930 0.1347 -0.2303 0.052 Uiso 1 1 calc R
C41 C 0.7740(3) 0.17994(16) -0.16731(16) 0.0516(9) Uani 1 1 d .
H41 H 0.8449 0.1631 -0.1715 0.062 Uiso 1 1 calc R
C42 C 0.7597(3) 0.22105(17) -0.12676(16) 0.0556(10) Uani 1 1 d .
H42 H 0.8210 0.2322 -0.1032 0.067 Uiso 1 1 calc R
C43 C 0.6558(3) 0.24638(18) -0.12024(15) 0.0580(10) Uani 1 1 d .
H43 H 0.6469 0.2744 -0.0921 0.070 Uiso 1 1 calc R
C44 C 0.5635(3) 0.23040(14) -0.15544(13) 0.0423(8) Uani 1 1 d .
H44 H 0.4935 0.2481 -0.1514 0.051 Uiso 1 1 calc R
C45 C 0.5032(2) 0.19050(13) -0.31399(12) 0.0339(7) Uani 1 1 d .
C46 C 0.5386(3) 0.15378(15) -0.35692(13) 0.0420(8) Uani 1 1 d .
H46 H 0.5376 0.1141 -0.3510 0.050 Uiso 1 1 calc R
C47 C 0.5753(3) 0.17542(17) -0.40839(15) 0.0544(9) Uani 1 1 d .
H47 H 0.5987 0.1502 -0.4368 0.065 Uiso 1 1 calc R
C48 C 0.5775(3) 0.23371(18) -0.41801(16) 0.0581(10) Uani 1 1 d .
H48 H 0.6025 0.2482 -0.4527 0.070 Uiso 1 1 calc R
C49 C 0.5425(3) 0.27006(17) -0.37628(17) 0.0613(10) Uani 1 1 d .
H49 H 0.5431 0.3096 -0.3829 0.074 Uiso 1 1 calc R
C50 C 0.5060(3) 0.24940(15) -0.32398(15) 0.0484(8) Uani 1 1 d .
H50 H 0.4834 0.2750 -0.2958 0.058 Uiso 1 1 calc R
C51 C 0.2744(3) 0.11001(15) -0.34966(13) 0.0415(8) Uani 1 1 d .
C52 C 0.3157(3) 0.06518(16) -0.36246(14) 0.0465(8) Uani 1 1 d .
C53 C 0.3669(3) 0.00996(16) -0.37488(14) 0.0465(8) Uani 1 1 d .
C54 C 0.3344(3) -0.03907(17) -0.34615(16) 0.0585(10) Uani 1 1 d .
H54 H 0.2769 -0.0366 -0.3198 0.070 Uiso 1 1 calc R
C55 C 0.3853(4) -0.09156(17) -0.35566(17) 0.0615(10) Uani 1 1 d .
H55 H 0.3620 -0.1239 -0.3355 0.074 Uiso 1 1 calc R
C56 C 0.4693(4) -0.09665(17) -0.39423(19) 0.0620(10) Uani 1 1 d .
C57 C 0.5016(4) -0.0479(2) -0.42346(19) 0.0737(12) Uani 1 1 d .
H57 H 0.5583 -0.0509 -0.4502 0.088 Uiso 1 1 calc R
C58 C 0.4528(4) 0.00502(18) -0.41432(17) 0.0643(11) Uani 1 1 d .
H58 H 0.4770 0.0373 -0.4343 0.077 Uiso 1 1 calc R
C59 C 0.5283(4) -0.15363(19) -0.4052(2) 0.0897(15) Uani 1 1 d .
H59A H 0.5145 -0.1797 -0.3741 0.135 Uiso 1 1 calc R
H59B H 0.6085 -0.1473 -0.4077 0.135 Uiso 1 1 calc R
H59C H 0.4993 -0.1699 -0.4406 0.135 Uiso 1 1 calc R
C60 C 0.0572(3) 0.14632(14) -0.32766(12) 0.0358(7) Uani 1 1 d .
C61 C -0.0295(3) 0.18641(15) -0.32744(14) 0.0441(8) Uani 1 1 d .
H61 H -0.0125 0.2253 -0.3228 0.053 Uiso 1 1 calc R
C62 C -0.1416(3) 0.16912(16) -0.33409(15) 0.0503(9) Uani 1 1 d .
H62 H -0.1994 0.1964 -0.3338 0.060 Uiso 1 1 calc R
C63 C -0.1678(3) 0.11193(17) -0.34107(16) 0.0544(9) Uani 1 1 d .
H63 H -0.2432 0.1004 -0.3455 0.065 Uiso 1 1 calc R
C64 C -0.0830(3) 0.07184(17) -0.34144(17) 0.0595(10) Uani 1 1 d .
H64 H -0.1005 0.0330 -0.3461 0.071 Uiso 1 1 calc R
C65 C 0.0292(3) 0.08899(15) -0.33492(16) 0.0533(9) Uani 1 1 d .
H65 H 0.0865 0.0614 -0.3354 0.064 Uiso 1 1 calc R
C66 C 0.2182(3) 0.22724(15) -0.36901(13) 0.0439(8) Uani 1 1 d .
C67 C 0.2488(3) 0.2171(2) -0.42479(15) 0.0626(11) Uani 1 1 d .
H67 H 0.2682 0.1801 -0.4363 0.075 Uiso 1 1 calc R
C68 C 0.2506(4) 0.2625(3) -0.46372(19) 0.0886(17) Uani 1 1 d .
H68 H 0.2719 0.2557 -0.5013 0.106 Uiso 1 1 calc R
C69 C 0.2217(4) 0.3166(3) -0.4478(2) 0.0892(17) Uani 1 1 d .
H69 H 0.2217 0.3465 -0.4744 0.107 Uiso 1 1 calc R
C70 C 0.1923(4) 0.32722(19) -0.3919(2) 0.0767(13) Uani 1 1 d .
H70 H 0.1731 0.3644 -0.3807 0.092 Uiso 1 1 calc R
C71 C 0.1913(3) 0.28261(16) -0.35243(16) 0.0561(10) Uani 1 1 d .
H71 H 0.1724 0.2899 -0.3146 0.067 Uiso 1 1 calc R
C72 C 0.3315(9) 0.5492(5) 0.0191(5) 0.193(4) Uani 1 1 d .
H72A H 0.3861 0.5577 -0.0100 0.232 Uiso 1 1 calc R
H72B H 0.2672 0.5750 0.0144 0.232 Uiso 1 1 calc R
C73 C 0.2949(11) 0.4879(5) 0.0162(5) 0.273(8) Uani 1 1 d .
H73A H 0.2277 0.4847 -0.0079 0.409 Uiso 1 1 calc R
H73B H 0.2793 0.4744 0.0542 0.409 Uiso 1 1 calc R
H73C H 0.3543 0.4650 0.0005 0.409 Uiso 1 1 calc R
C74 C 0.4428(13) 0.5930(4) 0.0898(6) 0.251(7) Uani 1 1 d .
H74A H 0.3949 0.6270 0.0884 0.301 Uiso 1 1 calc R
H74B H 0.4953 0.5970 0.0587 0.301 Uiso 1 1 calc R
C75 C 0.5096(7) 0.5970(3) 0.1420(4) 0.171(4) Uani 1 1 d .
H75A H 0.4720 0.5769 0.1721 0.256 Uiso 1 1 calc R
H75B H 0.5191 0.6367 0.1525 0.256 Uiso 1 1 calc R
H75C H 0.5827 0.5799 0.1366 0.256 Uiso 1 1 calc R
O1 O 0.3836(6) 0.5537(3) 0.0776(3) 0.184(3) Uani 1 1 d .

loop_
_atom_site_aniso_label
_atom_site_aniso_U_11
_atom_site_aniso_U_22
_atom_site_aniso_U_33
_atom_site_aniso_U_23
_atom_site_aniso_U_13
_atom_site_aniso_U_12
Ru1 0.02471(12) 0.02889(12) 0.02782(12) 0.00170(10) 0.00177(9) 0.00027(10)
Cl1 0.0295(4) 0.0569(5) 0.0393(4) -0.0002(4) 0.0031(3) 0.0088(4)
Cl2 0.0474(5) 0.0318(4) 0.0495(5) 0.0046(3) 0.0040(4) -0.0014(3)
P1 0.0334(4) 0.0319(4) 0.0283(4) 0.0027(3) 0.0020(3) 0.0030(3)
P2 0.0258(4) 0.0304(4) 0.0318(4) 0.0015(3) 0.0024(3) 0.0006(3)
P3 0.0280(4) 0.0430(5) 0.0298(4) -0.0013(3) 0.0004(3) 0.0001(3)
C1 0.0260(15) 0.0369(17) 0.0356(16) -0.0010(13) 0.0036(13) -0.0025(12)
C2 0.0434(19) 0.0371(18) 0.055(2) -0.0039(15) 0.0107(16) -0.0050(15)
C3 0.061(2) 0.042(2) 0.049(2) -0.0029(16) 0.0108(18) -0.0158(17)
C4 0.099(4) 0.046(2) 0.091(3) -0.005(2) 0.025(3) -0.022(2)
C5 0.154(6) 0.063(3) 0.125(5) -0.008(3) 0.042(5) -0.059(4)
C6 0.107(5) 0.118(5) 0.099(4) 0.001(4) 0.018(4) -0.074(4)
C7 0.058(3) 0.126(5) 0.080(3) 0.012(3) 0.011(2) -0.030(3)
C8 0.054(2) 0.067(3) 0.061(2) 0.006(2) 0.006(2) -0.018(2)
C9 0.0412(18) 0.0411(18) 0.0335(17) 0.0061(14) -0.0011(14) 0.0042(15)
C10 0.047(2) 0.0447(19) 0.0318(16) 0.0030(14) -0.0014(14) 0.0057(16)
C11 0.046(2) 0.0420(19) 0.0385(17) 0.0057(14) 0.0010(15) 0.0123(15)
C12 0.049(2) 0.054(2) 0.059(2) 0.0074(18) 0.0075(18) 0.0124(18)
C13 0.066(3) 0.044(2) 0.057(2) 0.0119(17) 0.0088(19) 0.0094(18)
C14 0.065(3) 0.056(2) 0.0374(19) 0.0049(16) 0.0040(17) 0.0234(19)
C15 0.044(2) 0.069(3) 0.070(3) 0.012(2) 0.0056(19) 0.0141(19)
C16 0.054(2) 0.053(2) 0.066(2) 0.0109(18) 0.0051(19) 0.0084(18)
C17 0.093(3) 0.069(3) 0.058(2) 0.007(2) 0.004(2) 0.042(2)
C18 0.0365(17) 0.0407(18) 0.0279(15) -0.0013(13) 0.0048(13) -0.0030(14)
C19 0.046(2) 0.0411(19) 0.0390(18) -0.0037(14) 0.0058(15) 0.0015(15)
C20 0.067(3) 0.045(2) 0.052(2) -0.0049(17) 0.0100(19) 0.0033(18)
C21 0.075(3) 0.057(2) 0.046(2) -0.0186(18) 0.0071(19) -0.009(2)
C22 0.065(3) 0.074(3) 0.041(2) -0.0110(19) -0.0098(18) -0.005(2)
C23 0.051(2) 0.052(2) 0.0377(18) -0.0005(15) -0.0028(16) 0.0023(16)
C24 0.0397(18) 0.0453(19) 0.0297(16) 0.0071(13) 0.0041(13) -0.0027(14)
C25 0.068(3) 0.048(2) 0.051(2) 0.0068(17) 0.0157(19) -0.0076(19)
C26 0.091(3) 0.062(3) 0.071(3) 0.015(2) 0.015(3) -0.026(3)
C27 0.057(3) 0.098(4) 0.076(3) 0.029(3) 0.016(2) -0.018(3)
C28 0.047(2) 0.085(3) 0.064(3) 0.023(2) 0.0182(19) 0.005(2)
C29 0.045(2) 0.057(2) 0.0455(19) 0.0163(17) 0.0065(16) 0.0030(17)
C30 0.0311(16) 0.0363(17) 0.0400(17) 0.0009(13) 0.0035(13) -0.0015(13)
C31 0.0336(17) 0.0385(18) 0.0409(18) -0.0012(14) -0.0008(14) 0.0004(14)
C32 0.0364(17) 0.0330(17) 0.0431(18) -0.0028(14) -0.0038(14) 0.0032(13)
C33 0.047(2) 0.042(2) 0.085(3) 0.0080(19) 0.020(2) 0.0019(17)
C34 0.053(2) 0.052(2) 0.097(3) -0.005(2) 0.028(2) 0.0113(19)
C35 0.054(2) 0.0377(19) 0.061(2) -0.0046(17) -0.0021(18) 0.0080(17)
C36 0.085(3) 0.039(2) 0.067(3) 0.0095(18) 0.016(2) 0.006(2)
C37 0.065(3) 0.050(2) 0.057(2) 0.0078(18) 0.0193(19) 0.0108(19)
C38 0.094(4) 0.044(2) 0.101(4) -0.005(2) 0.003(3) 0.022(2)
C39 0.0291(15) 0.0368(17) 0.0332(16) 0.0062(13) -0.0002(12) -0.0052(13)
C40 0.0328(17) 0.0464(19) 0.051(2) -0.0015(15) 0.0018(15) -0.0007(14)
C41 0.0296(17) 0.063(2) 0.063(2) 0.0067(19) 0.0009(16) 0.0040(16)
C42 0.041(2) 0.076(3) 0.049(2) 0.0054(19) -0.0134(17) -0.0089(19)
C43 0.055(2) 0.073(3) 0.045(2) -0.0150(18) -0.0077(18) -0.007(2)
C44 0.0385(18) 0.050(2) 0.0384(18) -0.0052(15) 0.0018(15) -0.0008(15)
C45 0.0263(15) 0.0415(18) 0.0342(16) 0.0039(13) 0.0028(12) -0.0018(13)
C46 0.0372(18) 0.0469(19) 0.0422(19) 0.0019(15) 0.0045(15) 0.0018(15)
C47 0.052(2) 0.071(3) 0.0412(19) -0.0018(18) 0.0114(16) 0.0033(19)
C48 0.053(2) 0.079(3) 0.043(2) 0.018(2) 0.0118(18) 0.000(2)
C49 0.067(3) 0.056(2) 0.063(2) 0.020(2) 0.020(2) -0.004(2)
C50 0.054(2) 0.0430(19) 0.049(2) 0.0041(16) 0.0175(17) -0.0019(17)
C51 0.0330(17) 0.057(2) 0.0346(17) -0.0089(15) -0.0007(14) 0.0005(16)
C52 0.0367(18) 0.063(2) 0.0397(19) -0.0096(17) -0.0020(15) -0.0019(17)
C53 0.0404(19) 0.058(2) 0.0413(19) -0.0165(16) -0.0029(15) 0.0017(16)
C54 0.057(2) 0.062(3) 0.057(2) -0.0182(19) 0.0113(19) -0.011(2)
C55 0.073(3) 0.049(2) 0.062(2) -0.0132(19) 0.000(2) -0.013(2)
C56 0.059(3) 0.054(2) 0.072(3) -0.016(2) -0.009(2) 0.006(2)
C57 0.062(3) 0.082(3) 0.078(3) -0.017(2) 0.020(2) 0.017(2)
C58 0.070(3) 0.062(3) 0.062(2) -0.005(2) 0.017(2) 0.008(2)
C59 0.082(3) 0.063(3) 0.124(4) -0.023(3) -0.006(3) 0.017(3)
C60 0.0309(16) 0.0458(19) 0.0305(16) 0.0025(13) -0.0021(13) -0.0011(14)
C61 0.0390(18) 0.050(2) 0.0434(18) -0.0059(15) -0.0045(15) 0.0001(15)
C62 0.0358(19) 0.058(2) 0.057(2) -0.0074(17) -0.0012(16) 0.0090(16)
C63 0.0347(19) 0.067(3) 0.061(2) -0.0017(19) -0.0063(17) -0.0078(18)
C64 0.042(2) 0.051(2) 0.085(3) 0.001(2) -0.006(2) -0.0115(17)
C65 0.0363(19) 0.047(2) 0.076(3) 0.0009(18) -0.0014(18) 0.0029(16)
C66 0.0363(18) 0.062(2) 0.0334(17) 0.0094(15) -0.0042(14) -0.0099(16)
C67 0.055(2) 0.093(3) 0.040(2) 0.007(2) 0.0031(18) -0.018(2)
C68 0.083(4) 0.138(5) 0.045(2) 0.032(3) 0.005(2) -0.034(3)
C69 0.078(3) 0.112(4) 0.077(3) 0.060(3) -0.010(3) -0.022(3)
C70 0.075(3) 0.070(3) 0.085(3) 0.032(2) -0.012(3) -0.004(2)
C71 0.060(2) 0.057(2) 0.051(2) 0.0170(18) -0.0050(18) -0.0032(19)
C72 0.165(9) 0.236(12) 0.178(10) 0.011(9) -0.021(7) 0.046(9)
C73 0.346(17) 0.209(11) 0.252(13) -0.063(10) -0.172(12) 0.126(12)
C74 0.38(2) 0.143(8) 0.237(13) 0.000(9) 0.113(13) -0.134(11)
C75 0.168(8) 0.141(7) 0.206(9) -0.075(7) 0.056(7) -0.088(6)
O1 0.194(6) 0.175(6) 0.183(6) 0.062(5) -0.026(5) -0.056(5)

loop_
_atom_type_symbol
_atom_type_description
_atom_type_scat_dispersion_real
_atom_type_scat_dispersion_imag
_atom_type_scat_source
C C 0.0033 0.0016 'International Tables Vol C Tables 4.2.6.8 and 6.1.1.4'
H H 0 0 'International Tables Vol C Tables 4.2.6.8 and 6.1.1.4'
Cl Cl 0.1484 0.1585 'International Tables Vol C Tables 4.2.6.8 and 6.1.1.4'
P P 0.1023 0.0942 'International Tables Vol C Tables 4.2.6.8 and 6.1.1.4'
Ru Ru -1.2594 0.8363 'International Tables Vol C Tables 4.2.6.8 and 6.1.1.4'
O O 0.0106 0.006 'International Tables Vol C Tables 4.2.6.8 and 6.1.1.4'

loop_
_geom_angle_atom_site_label_1
_geom_angle_atom_site_label_2
_geom_angle_atom_site_label_3
_geom_angle
C1 Ru1 P2 90.84(9)
C1 Ru1 P3 84.04(9)
P2 Ru1 P3 91.11(3)
C1 Ru1 P1 83.64(9)
P2 Ru1 P1 96.63(3)
P3 Ru1 P1 165.53(3)
C1 Ru1 Cl1 99.66(9)
P2 Ru1 Cl1 169.38(3)
P3 Ru1 Cl1 88.42(3)
P1 Ru1 Cl1 86.19(3)
C1 Ru1 Cl2 174.64(9)
P2 Ru1 Cl2 84.42(3)
P3 Ru1 Cl2 98.53(3)
P1 Ru1 Cl2 94.39(3)
Cl1 Ru1 Cl2 85.15(3)
C9 P1 C18 103.21(14)
C9 P1 C24 100.45(15)
C18 P1 C24 101.90(14)
C9 P1 Ru1 112.11(10)
C18 P1 Ru1 123.69(10)
C24 P1 Ru1 112.57(10)
C30 P2 C45 101.37(14)
C30 P2 C39 99.35(14)
C45 P2 C39 101.27(13)
C30 P2 Ru1 113.48(10)
C45 P2 Ru1 117.41(10)
C39 P2 Ru1 120.79(10)
C51 P3 C66 104.30(16)
C51 P3 C60 99.98(15)
C66 P3 C60 102.61(14)
C51 P3 Ru1 110.86(10)
C66 P3 Ru1 121.74(11)
C60 P3 Ru1 114.72(10)
C2 C1 Ru1 175.0(3)
C1 C2 C3 128.2(3)
C1 C2 H2 115.9
C3 C2 H2 115.9
C8 C3 C4 118.6(4)
C8 C3 C2 122.1(3)
C4 C3 C2 119.4(4)
C5 C4 C3 120.4(5)
C5 C4 H4 119.8
C3 C4 H4 119.8
C6 C5 C4 120.5(5)
C6 C5 H5 119.8
C4 C5 H5 119.8
C5 C6 C7 120.1(5)
C5 C6 H6 119.9
C7 C6 H6 119.9
C8 C7 C6 119.7(5)
C8 C7 H7 120.2
C6 C7 H7 120.2
C3 C8 C7 120.7(4)
C3 C8 H8 119.6
C7 C8 H8 119.6
C10 C9 P1 171.2(3)
C9 C10 C11 177.2(4)
C16 C11 C12 119.0(3)
C16 C11 C10 121.8(3)
C12 C11 C10 119.1(3)
C13 C12 C11 120.0(3)
C13 C12 H12 120.0
C11 C12 H12 120.0
C14 C13 C12 121.0(4)
C14 C13 H13 119.5
C12 C13 H13 119.5
C13 C14 C15 118.5(3)
C13 C14 C17 121.3(4)
C15 C14 C17 120.1(4)
C14 C15 C16 121.0(4)
C14 C15 H15 119.5
C16 C15 H15 119.5
C11 C16 C15 120.3(4)
C11 C16 H16 119.9
C15 C16 H16 119.9
C14 C17 H17A 109.5
C14 C17 H17B 109.5
H17A C17 H17B 109.5
C14 C17 H17C 109.5
H17A C17 H17C 109.5
H17B C17 H17C 109.5
C23 C18 C19 119.0(3)
C23 C18 P1 121.6(2)
C19 C18 P1 119.3(2)
C20 C19 C18 119.7(3)
C20 C19 H19 120.2
C18 C19 H19 120.2
C21 C20 C19 120.5(3)
C21 C20 H20 119.8
C19 C20 H20 119.8
C22 C21 C20 120.2(3)
C22 C21 H21 119.9
C20 C21 H21 119.9
C21 C22 C23 120.3(3)
C21 C22 H22 119.8
C23 C22 H22 119.8
C22 C23 C18 120.3(3)
C22 C23 H23 119.9
C18 C23 H23 119.9
C25 C24 C29 118.3(3)
C25 C24 P1 121.3(3)
C29 C24 P1 120.3(2)
C24 C25 C26 120.8(4)
C24 C25 H25 119.6
C26 C25 H25 119.6
C27 C26 C25 120.1(4)
C27 C26 H26 120.0
C25 C26 H26 120.0
C26 C27 C28 119.7(4)
C26 C27 H27 120.1
C28 C27 H27 120.1
C29 C28 C27 120.3(4)
C29 C28 H28 119.8
C27 C28 H28 119.8
C28 C29 C24 120.8(3)
C28 C29 H29 119.6
C24 C29 H29 119.6
C31 C30 P2 174.8(3)
C30 C31 C32 178.4(3)
C33 C32 C37 117.9(3)
C33 C32 C31 120.5(3)
C37 C32 C31 121.6(3)
C32 C33 C34 119.9(3)
C32 C33 H33 120.0
C34 C33 H33 120.0
C35 C34 C33 122.1(4)
C35 C34 H34 118.9
C33 C34 H34 118.9
C36 C35 C34 117.2(3)
C36 C35 C38 120.9(4)
C34 C35 C38 121.9(4)
C35 C36 C37 122.4(4)
C35 C36 H36 118.8
C37 C36 H36 118.8
C36 C37 C32 120.4(4)
C36 C37 H37 119.8
C32 C37 H37 119.8
C35 C38 H38A 109.5
C35 C38 H38B 109.5
H38A C38 H38B 109.5
C35 C38 H38C 109.5
H38A C38 H38C 109.5
H38B C38 H38C 109.5
C44 C39 C40 119.3(3)
C44 C39 P2 122.6(2)
C40 C39 P2 118.1(2)
C41 C40 C39 120.1(3)
C41 C40 H40 120.0
C39 C40 H40 120.0
C42 C41 C40 120.1(3)
C42 C41 H41 120.0
C40 C41 H41 120.0
C41 C42 C43 120.6(3)
C41 C42 H42 119.7
C43 C42 H42 119.7
C42 C43 C44 120.4(3)
C42 C43 H43 119.8
C44 C43 H43 119.8
C39 C44 C43 119.6(3)
C39 C44 H44 120.2
C43 C44 H44 120.2
C50 C45 C46 118.4(3)
C50 C45 P2 119.6(2)
C46 C45 P2 122.0(2)
C47 C46 C45 120.7(3)
C47 C46 H46 119.6
C45 C46 H46 119.6
C48 C47 C46 120.6(3)
C48 C47 H47 119.7
C46 C47 H47 119.7
C49 C48 C47 119.2(3)
C49 C48 H48 120.4
C47 C48 H48 120.4
C48 C49 C50 121.4(4)
C48 C49 H49 119.3
C50 C49 H49 119.3
C45 C50 C49 119.8(3)
C45 C50 H50 120.1
C49 C50 H50 120.1
C52 C51 P3 167.9(3)
C51 C52 C53 177.0(4)
C54 C53 C58 118.0(3)
C54 C53 C52 120.6(3)
C58 C53 C52 121.4(4)
C55 C54 C53 121.5(4)
C55 C54 H54 119.3
C53 C54 H54 119.3
C56 C55 C54 120.7(4)
C56 C55 H55 119.6
C54 C55 H55 119.6
C55 C56 C57 118.1(4)
C55 C56 C59 122.1(4)
C57 C56 C59 119.8(4)
C58 C57 C56 122.2(4)
C58 C57 H57 118.9
C56 C57 H57 118.9
C57 C58 C53 119.5(4)
C57 C58 H58 120.3
C53 C58 H58 120.3
C56 C59 H59A 109.5
C56 C59 H59B 109.5
H59A C59 H59B 109.5
C56 C59 H59C 109.5
H59A C59 H59C 109.5
H59B C59 H59C 109.5
C65 C60 C61 118.3(3)
C65 C60 P3 120.8(2)
C61 C60 P3 120.8(2)
C60 C61 C62 120.6(3)
C60 C61 H61 119.7
C62 C61 H61 119.7
C63 C62 C61 120.3(3)
C63 C62 H62 119.9
C61 C62 H62 119.9
C64 C63 C62 119.8(3)
C64 C63 H63 120.1
C62 C63 H63 120.1
C63 C64 C65 120.1(3)
C63 C64 H64 120.0
C65 C64 H64 120.0
C60 C65 C64 120.9(3)
C60 C65 H65 119.5
C64 C65 H65 119.5
C67 C66 C71 119.4(3)
C67 C66 P3 121.5(3)
C71 C66 P3 119.0(3)
C66 C67 C68 119.6(5)
C66 C67 H67 120.2
C68 C67 H67 120.2
C69 C68 C67 120.9(5)
C69 C68 H68 119.5
C67 C68 H68 119.5
C68 C69 C70 119.8(4)
C68 C69 H69 120.1
C70 C69 H69 120.1
C69 C70 C71 120.0(5)
C69 C70 H70 120.0
C71 C70 H70 120.0
C66 C71 C70 120.2(4)
C66 C71 H71 119.9
C70 C71 H71 119.9
O1 C72 C73 102.8(9)
O1 C72 H72A 111.2
C73 C72 H72A 111.2
O1 C72 H72B 111.2
C73 C72 H72B 111.2
H72A C72 H72B 109.1
C72 C73 H73A 109.5
C72 C73 H73B 109.5
H73A C73 H73B 109.5
C72 C73 H73C 109.5
H73A C73 H73C 109.5
H73B C73 H73C 109.5
O1 C74 C75 124.1(10)
O1 C74 H74A 106.3
C75 C74 H74A 106.3
O1 C74 H74B 106.3
C75 C74 H74B 106.3
H74A C74 H74B 106.4
C74 C75 H75A 109.5
C74 C75 H75B 109.5
H75A C75 H75B 109.5
C74 C75 H75C 109.5
H75A C75 H75C 109.5
H75B C75 H75C 109.5
C74 O1 C72 120.2(10)

loop_
_geom_bond_atom_site_label_1
_geom_bond_atom_site_label_2
_geom_bond_distance
Ru1 C1 1.818(3)
Ru1 P2 2.3642(8)
Ru1 P3 2.3872(8)
Ru1 P1 2.3915(7)
Ru1 Cl1 2.4201(8)
Ru1 Cl2 2.4862(8)
P1 C9 1.757(3)
P1 C18 1.822(3)
P1 C24 1.840(3)
P2 C30 1.763(3)
P2 C45 1.840(3)
P2 C39 1.842(3)
P3 C51 1.763(3)
P3 C66 1.823(3)
P3 C60 1.837(3)
C1 C2 1.308(4)
C2 C3 1.456(5)
C2 H2 0.9300
C3 C8 1.380(5)
C3 C4 1.390(5)
C4 C5 1.387(7)
C4 H4 0.9300
C5 C6 1.353(8)
C5 H5 0.9300
C6 C7 1.387(8)
C6 H6 0.9300
C7 C8 1.385(5)
C7 H7 0.9300
C8 H8 0.9300
C9 C10 1.192(4)
C10 C11 1.437(4)
C11 C16 1.369(5)
C11 C12 1.395(5)
C12 C13 1.386(5)
C12 H12 0.9300
C13 C14 1.375(5)
C13 H13 0.9300
C14 C15 1.378(5)
C14 C17 1.516(5)
C15 C16 1.392(5)
C15 H15 0.9300
C16 H16 0.9300
C17 H17A 0.9600
C17 H17B 0.9600
C17 H17C 0.9600
C18 C23 1.394(4)
C18 C19 1.396(4)
C19 C20 1.384(4)
C19 H19 0.9300
C20 C21 1.376(5)
C20 H20 0.9300
C21 C22 1.368(5)
C21 H21 0.9300
C22 C23 1.379(5)
C22 H22 0.9300
C23 H23 0.9300
C24 C25 1.381(5)
C24 C29 1.389(5)
C25 C26 1.387(5)
C25 H25 0.9300
C26 C27 1.369(6)
C26 H26 0.9300
C27 C28 1.376(6)
C27 H27 0.9300
C28 C29 1.375(5)
C28 H28 0.9300
C29 H29 0.9300
C30 C31 1.191(4)
C31 C32 1.438(4)
C32 C33 1.379(5)
C32 C37 1.384(5)
C33 C34 1.390(5)
C33 H33 0.9300
C34 C35 1.367(5)
C34 H34 0.9300
C35 C36 1.358(5)
C35 C38 1.507(5)
C36 C37 1.376(5)
C36 H36 0.9300
C37 H37 0.9300
C38 H38A 0.9600
C38 H38B 0.9600
C38 H38C 0.9600
C39 C44 1.376(4)
C39 C40 1.397(4)
C40 C41 1.385(4)
C40 H40 0.9300
C41 C42 1.356(5)
C41 H41 0.9300
C42 C43 1.371(5)
C42 H42 0.9300
C43 C44 1.392(4)
C43 H43 0.9300
C44 H44 0.9300
C45 C50 1.386(4)
C45 C46 1.387(4)
C46 C47 1.380(5)
C46 H46 0.9300
C47 C48 1.371(5)
C47 H47 0.9300
C48 C49 1.359(5)
C48 H48 0.9300
C49 C50 1.389(5)
C49 H49 0.9300
C50 H50 0.9300
C51 C52 1.190(4)
C52 C53 1.449(5)
C53 C54 1.379(5)
C53 C58 1.392(5)
C54 C55 1.378(5)
C54 H54 0.9300
C55 C56 1.361(6)
C55 H55 0.9300
C56 C57 1.380(6)
C56 C59 1.519(5)
C57 C58 1.374(5)
C57 H57 0.9300
C58 H58 0.9300
C59 H59A 0.9600
C59 H59B 0.9600
C59 H59C 0.9600
C60 C65 1.379(4)
C60 C61 1.382(4)
C61 C62 1.385(5)
C61 H61 0.9300
C62 C63 1.371(5)
C62 H62 0.9300
C63 C64 1.366(5)
C63 H63 0.9300
C64 C65 1.385(5)
C64 H64 0.9300
C65 H65 0.9300
C66 C67 1.378(5)
C66 C71 1.381(5)
C67 C68 1.390(6)
C67 H67 0.9300
C68 C69 1.355(7)
C68 H68 0.9300
C69 C70 1.378(7)
C69 H69 0.9300
C70 C71 1.384(5)
C70 H70 0.9300
C71 H71 0.9300
C72 O1 1.480(10)
C72 C73 1.486(12)
C72 H72A 0.9700
C72 H72B 0.9700
C73 H73A 0.9600
C73 H73B 0.9600
C73 H73C 0.9600
C74 O1 1.178(10)
C74 C75 1.431(14)
C74 H74A 0.9700
C74 H74B 0.9700
C75 H75A 0.9600
C75 H75B 0.9600
C75 H75C 0.9600
